data_4102559
loop_
_publ_author_name
'Dipannita Kalyani'
'Andrew D. Satterfield'
'Melanie S. Sanford'

_publ_section_title
;
 Palladium-Catalyzed Oxidative Arylhalogenation of Alkenes: Synthetic
 Scope and Mechanistic Insights
;
_journal_name_full 'Journal of the American Chemical Society'
_journal_page_first 8419
_journal_page_last 8427
_journal_paper_doi 10.1021/ja101851v
_journal_volume 132
_journal_year 2010
_chemical_formula_sum 'C29 H25 Cl O2'
_chemical_formula_weight 440.94
_chemical_name_systematic
;
 ?
;
_space_group_IT_number 2
_symmetry_cell_setting triclinic
_symmetry_space_group_name_Hall '-P 1'
_symmetry_space_group_name_H-M 'P -1'
_atom_sites_solution_hydrogens geom
_atom_sites_solution_primary direct
_atom_sites_solution_secondary difmap
_audit_creation_method SHELXL-97
_cell_angle_alpha 102.594(1)
_cell_angle_beta 99.673(1)
_cell_angle_gamma 103.003(1)
_cell_formula_units_Z 4
_cell_length_a 10.4220(7)
_cell_length_b 14.4036(9)
_cell_length_c 16.715(1)
_cell_measurement_reflns_used 9856
_cell_measurement_temperature 180(2)
_cell_measurement_theta_max 27.27
_cell_measurement_theta_min 2.22
_cell_volume 2323.0(3)
_computing_cell_refinement 'Bruker SAINT'
_computing_data_collection 'Bruker SMART-APEX'
_computing_data_reduction 'Bruker SAINT'
_computing_molecular_graphics 'Bruker SHELXTL'
_computing_publication_material 'Bruker SHELXTL'
_computing_structure_refinement 'SHELXL-97 (Sheldrick, 1997)'
_computing_structure_solution 'SHELXS-97 (Sheldrick, 1990)'
_diffrn_ambient_temperature 180(2)
_diffrn_measured_fraction_theta_full 0.998
_diffrn_measured_fraction_theta_max 0.998
_diffrn_measurement_device_type 'CCD area detector'
_diffrn_measurement_method 'phi and omega scans'
_diffrn_radiation_monochromator graphite
_diffrn_radiation_source 'fine-focus sealed tube'
_diffrn_radiation_type MoK\a
_diffrn_radiation_wavelength 0.71073
_diffrn_reflns_av_R_equivalents 0.0454
_diffrn_reflns_av_sigmaI/netI 0.0298
_diffrn_reflns_limit_h_max 13
_diffrn_reflns_limit_h_min -13
_diffrn_reflns_limit_k_max 18
_diffrn_reflns_limit_k_min -18
_diffrn_reflns_limit_l_max 21
_diffrn_reflns_limit_l_min -21
_diffrn_reflns_number 77825
_diffrn_reflns_theta_full 27.37
_diffrn_reflns_theta_max 27.37
_diffrn_reflns_theta_min 1.51
_exptl_absorpt_coefficient_mu 0.188
_exptl_absorpt_correction_T_max 0.9851
_exptl_absorpt_correction_T_min 0.9669
_exptl_absorpt_correction_type multi-scan
_exptl_absorpt_process_details
;
  Blessing, R. Acta Cryst. (1995) A51 33-38.
  Sheldrick, G.  SADABS (Version 2007/4) Bruker AXS area
  detector absorption and other corrections, University of 
  Gottingen, Germany 2007.
;
_exptl_crystal_colour colorless
_exptl_crystal_density_diffrn 1.261
_exptl_crystal_density_method 'not measured'
_exptl_crystal_description plate
_exptl_crystal_F_000 928
_exptl_crystal_size_max 0.18
_exptl_crystal_size_mid 0.16
_exptl_crystal_size_min 0.08
_refine_diff_density_max 0.306
_refine_diff_density_min -0.276
_refine_diff_density_rms 0.039
_refine_ls_extinction_method none
_refine_ls_goodness_of_fit_ref 1.010
_refine_ls_hydrogen_treatment constr
_refine_ls_matrix_type full
_refine_ls_number_parameters 577
_refine_ls_number_reflns 10525
_refine_ls_number_restraints 0
_refine_ls_restrained_S_all 1.010
_refine_ls_R_factor_all 0.0657
_refine_ls_R_factor_gt 0.0417
_refine_ls_shift/su_max 0.001
_refine_ls_shift/su_mean 0.000
_refine_ls_structure_factor_coef Fsqd
_refine_ls_weighting_details 'calc w=1/[\s^2^(Fo^2^)+(0.0566P)^2^+0.4331P] where P=(Fo^2^+2Fc^2^)/3'
_refine_ls_weighting_scheme calc
_refine_ls_wR_factor_gt 0.1013
_refine_ls_wR_factor_ref 0.1141
_reflns_number_gt 7708
_reflns_number_total 10525
_reflns_threshold_expression >2sigma(I)
_cod_data_source_file ja101851v_si_002.cif
_cod_data_source_block dk283
_cod_database_code 4102559

loop_
_symmetry_equiv_pos_as_xyz
'x, y, z'
'-x, -y, -z'

loop_
_atom_site_label
_atom_site_type_symbol
_atom_site_fract_x
_atom_site_fract_y
_atom_site_fract_z
_atom_site_U_iso_or_equiv
_atom_site_adp_type
_atom_site_occupancy
_atom_site_symmetry_multiplicity
_atom_site_calc_flag
_atom_site_refinement_flags
Cl1 Cl 0.85952(4) 0.08308(3) 0.13247(2) 0.04109(11) Uani 1 1 d .
Cl2 Cl 0.30162(5) 0.56241(3) 0.15070(3) 0.05339(14) Uani 1 1 d .
O1 O 0.91790(11) 0.46304(7) 0.21014(7) 0.0350(2) Uani 1 1 d .
O2 O 1.05763(11) 0.60706(8) 0.29278(7) 0.0376(3) Uani 1 1 d .
O3 O 0.40300(11) 0.94244(8) 0.22053(7) 0.0378(3) Uani 1 1 d .
O4 O 0.57536(11) 1.07960(8) 0.27639(7) 0.0419(3) Uani 1 1 d .
C1 C 0.88869(16) 0.13095(11) 0.24570(9) 0.0331(3) Uani 1 1 d .
H1A H 0.7995 0.1310 0.2602 0.040 Uiso 1 1 calc R
C2 C 0.97718(15) 0.23780(11) 0.27178(9) 0.0306(3) Uani 1 1 d .
H2A H 1.0642 0.2380 0.2541 0.037 Uiso 1 1 calc R
C3 C 0.94792(16) 0.06268(11) 0.28798(9) 0.0327(3) Uani 1 1 d .
C4 C 1.06420(17) 0.03777(12) 0.27210(10) 0.0396(4) Uani 1 1 d .
H4A H 1.1078 0.0631 0.2327 0.047 Uiso 1 1 calc R
C5 C 1.11677(19) -0.02335(13) 0.31300(11) 0.0467(4) Uani 1 1 d .
H5A H 1.1956 -0.0407 0.3011 0.056 Uiso 1 1 calc R
C6 C 1.0559(2) -0.05956(13) 0.37113(12) 0.0499(5) Uani 1 1 d .
H6A H 1.0933 -0.1008 0.3999 0.060 Uiso 1 1 calc R
C7 C 0.9405(2) -0.03566(13) 0.38729(11) 0.0493(5) Uani 1 1 d .
H7A H 0.8981 -0.0606 0.4272 0.059 Uiso 1 1 calc R
C8 C 0.88577(17) 0.02474(12) 0.34543(10) 0.0399(4) Uani 1 1 d .
H8A H 0.8053 0.0401 0.3562 0.048 Uiso 1 1 calc R
C9 C 1.00937(16) 0.27906(11) 0.36665(9) 0.0325(3) Uani 1 1 d .
C10 C 1.14202(17) 0.31461(12) 0.41074(10) 0.0408(4) Uani 1 1 d .
H10A H 1.2122 0.3083 0.3820 0.049 Uiso 1 1 calc R
C11 C 1.1748(2) 0.35949(15) 0.49657(11) 0.0536(5) Uani 1 1 d .
H11A H 1.2669 0.3841 0.5260 0.064 Uiso 1 1 calc R
C12 C 1.0751(2) 0.36835(16) 0.53885(12) 0.0602(5) Uani 1 1 d .
H12A H 1.0977 0.3996 0.5975 0.072 Uiso 1 1 calc R
C13 C 0.9414(2) 0.33174(16) 0.49607(12) 0.0600(5) Uani 1 1 d .
H13A H 0.8717 0.3367 0.5255 0.072 Uiso 1 1 calc R
C14 C 0.90840(19) 0.28760(14) 0.41011(11) 0.0470(4) Uani 1 1 d .
H14A H 0.8161 0.2631 0.3808 0.056 Uiso 1 1 calc R
C15 C 0.90902(16) 0.30357(11) 0.22783(10) 0.0344(3) Uani 1 1 d .
H15A H 0.8972 0.2793 0.1662 0.041 Uiso 1 1 calc R
H15B H 0.8182 0.2987 0.2398 0.041 Uiso 1 1 calc R
C16 C 0.99118(16) 0.41005(11) 0.25689(10) 0.0351(3) Uani 1 1 d .
H16A H 1.0011 0.4364 0.3181 0.042 Uiso 1 1 calc R
H16B H 1.0824 0.4165 0.2452 0.042 Uiso 1 1 calc R
C17 C 0.95967(15) 0.56216(11) 0.23683(9) 0.0291(3) Uani 1 1 d .
C18 C 0.86697(14) 0.60752(10) 0.19133(9) 0.0292(3) Uani 1 1 d .
C19 C 0.86056(15) 0.70141(11) 0.23051(9) 0.0319(3) Uani 1 1 d .
H19A H 0.9174 0.7358 0.2844 0.038 Uiso 1 1 calc R
C20 C 0.77207(15) 0.74496(11) 0.19148(10) 0.0330(3) Uani 1 1 d .
H20A H 0.7679 0.8088 0.2193 0.040 Uiso 1 1 calc R
C21 C 0.68876(15) 0.69673(10) 0.11183(9) 0.0304(3) Uani 1 1 d .
C22 C 0.69929(16) 0.60364(11) 0.07233(10) 0.0339(3) Uani 1 1 d .
H22A H 0.6460 0.5705 0.0172 0.041 Uiso 1 1 calc R
C23 C 0.78535(15) 0.55895(11) 0.11172(9) 0.0331(3) Uani 1 1 d .
H23A H 0.7889 0.4947 0.0844 0.040 Uiso 1 1 calc R
C24 C 0.59319(15) 0.74286(11) 0.06937(10) 0.0329(3) Uani 1 1 d .
C25 C 0.61971(17) 0.84529(11) 0.08603(10) 0.0366(4) Uani 1 1 d .
H25A H 0.6998 0.8863 0.1254 0.044 Uiso 1 1 calc R
C26 C 0.53075(18) 0.88811(13) 0.04588(11) 0.0431(4) Uani 1 1 d .
H26A H 0.5507 0.9580 0.0574 0.052 Uiso 1 1 calc R
C27 C 0.41377(19) 0.82983(14) -0.01058(12) 0.0485(4) Uani 1 1 d .
H27A H 0.3525 0.8594 -0.0377 0.058 Uiso 1 1 calc R
C28 C 0.38571(19) 0.72833(14) -0.02774(13) 0.0522(5) Uani 1 1 d .
H28A H 0.3050 0.6879 -0.0669 0.063 Uiso 1 1 calc R
C29 C 0.47443(17) 0.68511(13) 0.01173(11) 0.0443(4) Uani 1 1 d .
H29A H 0.4541 0.6151 -0.0006 0.053 Uiso 1 1 calc R
C30 C 0.36709(16) 0.61101(11) 0.26368(10) 0.0364(4) Uani 1 1 d .
H30A H 0.2887 0.6105 0.2910 0.044 Uiso 1 1 calc R
C31 C 0.45447(16) 0.71808(11) 0.28510(10) 0.0333(3) Uani 1 1 d .
H31A H 0.5391 0.7173 0.2646 0.040 Uiso 1 1 calc R
C32 C 0.44283(16) 0.54313(11) 0.29461(10) 0.0336(3) Uani 1 1 d .
C33 C 0.40706(17) 0.50199(12) 0.35795(11) 0.0402(4) Uani 1 1 d .
H33A H 0.3341 0.5160 0.3811 0.048 Uiso 1 1 calc R
C34 C 0.47688(19) 0.44046(13) 0.38798(11) 0.0464(4) Uani 1 1 d .
H34A H 0.4518 0.4128 0.4316 0.056 Uiso 1 1 calc R
C35 C 0.58210(19) 0.41968(12) 0.35472(12) 0.0474(4) Uani 1 1 d .
H35A H 0.6301 0.3778 0.3754 0.057 Uiso 1 1 calc R
C36 C 0.61793(18) 0.45965(13) 0.29139(12) 0.0470(4) Uani 1 1 d .
H36A H 0.6903 0.4448 0.2681 0.056 Uiso 1 1 calc R
C37 C 0.54944(17) 0.52112(12) 0.26160(11) 0.0412(4) Uani 1 1 d .
H37A H 0.5754 0.5487 0.2181 0.049 Uiso 1 1 calc R
C38 C 0.49363(16) 0.75864(11) 0.38023(10) 0.0347(3) Uani 1 1 d .
C39 C 0.62809(18) 0.78687(12) 0.42237(11) 0.0425(4) Uani 1 1 d .
H39A H 0.6952 0.7780 0.3916 0.051 Uiso 1 1 calc R
C40 C 0.6665(2) 0.82775(15) 0.50853(12) 0.0553(5) Uani 1 1 d .
H40A H 0.7595 0.8474 0.5363 0.066 Uiso 1 1 calc R
C41 C 0.5707(2) 0.83995(15) 0.55388(12) 0.0612(6) Uani 1 1 d .
H41A H 0.5972 0.8678 0.6131 0.073 Uiso 1 1 calc R
C42 C 0.4362(2) 0.81187(16) 0.51350(13) 0.0621(6) Uani 1 1 d .
H42A H 0.3696 0.8201 0.5449 0.074 Uiso 1 1 calc R
C43 C 0.39777(19) 0.77154(14) 0.42685(12) 0.0483(4) Uani 1 1 d .
H43A H 0.3048 0.7526 0.3992 0.058 Uiso 1 1 calc R
C44 C 0.38433(17) 0.78457(11) 0.24332(10) 0.0383(4) Uani 1 1 d .
H44A H 0.3644 0.7586 0.1813 0.046 Uiso 1 1 calc R
H44B H 0.2975 0.7835 0.2602 0.046 Uiso 1 1 calc R
C45 C 0.47287(17) 0.88924(11) 0.26883(10) 0.0377(4) Uani 1 1 d .
H45A H 0.4858 0.9188 0.3299 0.045 Uiso 1 1 calc R
H45B H 0.5626 0.8911 0.2560 0.045 Uiso 1 1 calc R
C46 C 0.46632(15) 1.03728(11) 0.22952(10) 0.0322(3) Uani 1 1 d .
C47 C 0.38407(15) 1.08293(11) 0.17696(9) 0.0308(3) Uani 1 1 d .
C48 C 0.27227(15) 1.02589(11) 0.11321(9) 0.0326(3) Uani 1 1 d .
H48A H 0.2504 0.9558 0.1004 0.039 Uiso 1 1 calc R
C49 C 0.19336(15) 1.07088(11) 0.06870(9) 0.0326(3) Uani 1 1 d .
H49A H 0.1174 1.0310 0.0254 0.039 Uiso 1 1 calc R
C50 C 0.22192(15) 1.17351(11) 0.08556(9) 0.0310(3) Uani 1 1 d .
C51 C 0.33604(16) 1.22979(11) 0.14808(10) 0.0384(4) Uani 1 1 d .
H51A H 0.3591 1.2998 0.1601 0.046 Uiso 1 1 calc R
C52 C 0.41623(17) 1.18515(11) 0.19282(10) 0.0386(4) Uani 1 1 d .
H52A H 0.4941 1.2248 0.2348 0.046 Uiso 1 1 calc R
C53 C 0.13063(15) 1.21970(11) 0.03928(9) 0.0317(3) Uani 1 1 d .
C54 C 0.05381(16) 1.17143(12) -0.04217(10) 0.0369(4) Uani 1 1 d .
H54A H 0.0623 1.1088 -0.0697 0.044 Uiso 1 1 calc R
C55 C -0.03435(17) 1.21369(12) -0.08316(11) 0.0413(4) Uani 1 1 d .
H55A H -0.0857 1.1799 -0.1387 0.050 Uiso 1 1 calc R
C56 C -0.04865(17) 1.30460(13) -0.04425(11) 0.0436(4) Uani 1 1 d .
H56A H -0.1107 1.3329 -0.0722 0.052 Uiso 1 1 calc R
C57 C 0.02813(18) 1.35375(13) 0.03556(11) 0.0439(4) Uani 1 1 d .
H57A H 0.0197 1.4167 0.0624 0.053 Uiso 1 1 calc R
C58 C 0.11755(17) 1.31233(12) 0.07703(10) 0.0380(4) Uani 1 1 d .
H58A H 0.1706 1.3475 0.1318 0.046 Uiso 1 1 calc R

loop_
_atom_site_aniso_label
_atom_site_aniso_U_11
_atom_site_aniso_U_22
_atom_site_aniso_U_33
_atom_site_aniso_U_23
_atom_site_aniso_U_13
_atom_site_aniso_U_12
Cl1 0.0503(2) 0.0335(2) 0.0307(2) 0.00264(15) -0.00446(17) 0.00992(17)
Cl2 0.0663(3) 0.0374(2) 0.0405(2) 0.00215(18) -0.0112(2) 0.0078(2)
O1 0.0383(6) 0.0288(5) 0.0359(6) 0.0090(4) 0.0003(5) 0.0109(5)
O2 0.0317(6) 0.0373(6) 0.0386(6) 0.0068(5) 0.0010(5) 0.0074(5)
O3 0.0350(6) 0.0326(6) 0.0427(6) 0.0129(5) 0.0000(5) 0.0069(5)
O4 0.0313(6) 0.0406(6) 0.0484(7) 0.0122(5) 0.0003(5) 0.0053(5)
C1 0.0333(8) 0.0320(8) 0.0307(8) 0.0060(6) 0.0044(6) 0.0071(6)
C2 0.0296(8) 0.0316(8) 0.0304(8) 0.0080(6) 0.0056(6) 0.0089(6)
C3 0.0358(8) 0.0271(7) 0.0301(8) 0.0040(6) 0.0023(6) 0.0056(6)
C4 0.0424(9) 0.0368(9) 0.0385(9) 0.0077(7) 0.0087(7) 0.0113(7)
C5 0.0471(10) 0.0405(9) 0.0468(10) 0.0037(8) -0.0021(8) 0.0180(8)
C6 0.0611(12) 0.0329(9) 0.0446(10) 0.0099(8) -0.0127(9) 0.0095(8)
C7 0.0584(12) 0.0405(10) 0.0371(9) 0.0137(8) -0.0012(8) -0.0040(9)
C8 0.0390(9) 0.0384(9) 0.0354(9) 0.0070(7) 0.0048(7) 0.0021(7)
C9 0.0384(8) 0.0276(7) 0.0316(8) 0.0086(6) 0.0066(7) 0.0093(6)
C10 0.0411(9) 0.0412(9) 0.0356(9) 0.0070(7) 0.0054(7) 0.0081(7)
C11 0.0504(11) 0.0591(12) 0.0361(10) 0.0019(8) -0.0020(8) 0.0037(9)
C12 0.0719(14) 0.0653(13) 0.0302(9) 0.0004(9) 0.0090(9) 0.0063(11)
C13 0.0637(13) 0.0692(13) 0.0447(11) 0.0066(10) 0.0261(10) 0.0117(11)
C14 0.0408(10) 0.0531(11) 0.0419(10) 0.0063(8) 0.0097(8) 0.0082(8)
C15 0.0356(8) 0.0322(8) 0.0331(8) 0.0082(6) 0.0018(7) 0.0096(7)
C16 0.0380(9) 0.0334(8) 0.0333(8) 0.0095(6) 0.0004(7) 0.0137(7)
C17 0.0296(8) 0.0302(7) 0.0283(7) 0.0080(6) 0.0094(6) 0.0073(6)
C18 0.0279(7) 0.0288(7) 0.0314(7) 0.0106(6) 0.0084(6) 0.0050(6)
C19 0.0339(8) 0.0281(7) 0.0292(8) 0.0066(6) 0.0035(6) 0.0032(6)
C20 0.0363(8) 0.0258(7) 0.0358(8) 0.0084(6) 0.0073(7) 0.0070(6)
C21 0.0302(8) 0.0281(7) 0.0328(8) 0.0123(6) 0.0068(6) 0.0040(6)
C22 0.0355(8) 0.0311(8) 0.0309(8) 0.0079(6) 0.0024(6) 0.0051(6)
C23 0.0371(8) 0.0275(7) 0.0316(8) 0.0054(6) 0.0050(7) 0.0072(6)
C24 0.0327(8) 0.0336(8) 0.0354(8) 0.0150(7) 0.0082(7) 0.0090(6)
C25 0.0378(9) 0.0335(8) 0.0398(9) 0.0130(7) 0.0079(7) 0.0096(7)
C26 0.0486(10) 0.0390(9) 0.0491(10) 0.0185(8) 0.0133(8) 0.0188(8)
C27 0.0473(11) 0.0531(11) 0.0540(11) 0.0266(9) 0.0072(9) 0.0227(9)
C28 0.0409(10) 0.0528(11) 0.0582(12) 0.0227(9) -0.0049(9) 0.0077(8)
C29 0.0397(9) 0.0378(9) 0.0515(10) 0.0169(8) -0.0010(8) 0.0060(7)
C30 0.0347(8) 0.0341(8) 0.0360(8) 0.0065(7) 0.0037(7) 0.0065(7)
C31 0.0323(8) 0.0305(8) 0.0338(8) 0.0071(6) 0.0043(6) 0.0057(6)
C32 0.0340(8) 0.0272(7) 0.0344(8) 0.0045(6) 0.0051(7) 0.0037(6)
C33 0.0377(9) 0.0380(9) 0.0432(9) 0.0096(7) 0.0115(7) 0.0062(7)
C34 0.0508(11) 0.0410(9) 0.0431(10) 0.0162(8) 0.0049(8) 0.0032(8)
C35 0.0454(10) 0.0333(9) 0.0562(11) 0.0096(8) -0.0035(9) 0.0096(8)
C36 0.0391(9) 0.0378(9) 0.0625(12) 0.0079(8) 0.0137(9) 0.0108(8)
C37 0.0446(10) 0.0335(8) 0.0466(10) 0.0115(7) 0.0161(8) 0.0080(7)
C38 0.0398(9) 0.0280(7) 0.0339(8) 0.0086(6) 0.0052(7) 0.0062(7)
C39 0.0416(10) 0.0418(9) 0.0393(9) 0.0073(7) 0.0036(7) 0.0091(8)
C40 0.0520(12) 0.0580(12) 0.0416(10) 0.0030(9) -0.0054(9) 0.0086(9)
C41 0.0741(15) 0.0608(13) 0.0337(10) 0.0012(9) 0.0050(10) 0.0049(11)
C42 0.0685(14) 0.0651(13) 0.0483(11) 0.0059(10) 0.0266(11) 0.0087(11)
C43 0.0421(10) 0.0504(11) 0.0463(10) 0.0069(8) 0.0112(8) 0.0053(8)
C44 0.0383(9) 0.0341(8) 0.0378(9) 0.0085(7) -0.0007(7) 0.0080(7)
C45 0.0372(9) 0.0354(8) 0.0389(9) 0.0124(7) 0.0011(7) 0.0104(7)
C46 0.0289(8) 0.0314(8) 0.0348(8) 0.0064(6) 0.0085(7) 0.0067(6)
C47 0.0307(8) 0.0305(7) 0.0309(8) 0.0081(6) 0.0086(6) 0.0067(6)
C48 0.0354(8) 0.0276(7) 0.0318(8) 0.0060(6) 0.0070(6) 0.0052(6)
C49 0.0311(8) 0.0315(8) 0.0299(8) 0.0051(6) 0.0031(6) 0.0035(6)
C50 0.0334(8) 0.0302(7) 0.0287(7) 0.0079(6) 0.0084(6) 0.0064(6)
C51 0.0397(9) 0.0263(7) 0.0429(9) 0.0065(7) 0.0024(7) 0.0039(7)
C52 0.0356(9) 0.0306(8) 0.0397(9) 0.0042(7) -0.0020(7) 0.0023(7)
C53 0.0303(8) 0.0321(8) 0.0327(8) 0.0107(6) 0.0094(6) 0.0049(6)
C54 0.0372(9) 0.0343(8) 0.0357(8) 0.0089(7) 0.0063(7) 0.0050(7)
C55 0.0374(9) 0.0428(9) 0.0397(9) 0.0156(7) 0.0023(7) 0.0035(7)
C56 0.0364(9) 0.0483(10) 0.0518(11) 0.0246(8) 0.0084(8) 0.0129(8)
C57 0.0486(10) 0.0418(9) 0.0476(10) 0.0146(8) 0.0152(8) 0.0191(8)
C58 0.0425(9) 0.0372(8) 0.0353(8) 0.0100(7) 0.0102(7) 0.0114(7)

loop_
_atom_type_symbol
_atom_type_description
_atom_type_scat_dispersion_real
_atom_type_scat_dispersion_imag
_atom_type_scat_source
C C 0.0033 0.0016 'International Tables Vol C Tables 4.2.6.8 and 6.1.1.4'
H H 0.0000 0.0000 'International Tables Vol C Tables 4.2.6.8 and 6.1.1.4'
O O 0.0106 0.0060 'International Tables Vol C Tables 4.2.6.8 and 6.1.1.4'
Cl Cl 0.1484 0.1585 'International Tables Vol C Tables 4.2.6.8 and 6.1.1.4'

loop_
_geom_angle_atom_site_label_1
_geom_angle_atom_site_label_2
_geom_angle_atom_site_label_3
_geom_angle
C17 O1 C16 116.32(11)
C46 O3 C45 116.93(12)
C3 C1 C2 114.12(12)
C3 C1 Cl1 108.88(10)
C2 C1 Cl1 108.96(10)
C9 C2 C1 110.61(12)
C9 C2 C15 110.51(12)
C1 C2 C15 111.24(12)
C8 C3 C4 118.82(15)
C8 C3 C1 119.09(14)
C4 C3 C1 122.08(14)
C5 C4 C3 120.49(17)
C4 C5 C6 120.46(17)
C7 C6 C5 119.63(16)
C6 C7 C8 120.24(17)
C3 C8 C7 120.34(17)
C10 C9 C14 118.57(15)
C10 C9 C2 119.62(14)
C14 C9 C2 121.70(14)
C9 C10 C11 120.93(17)
C12 C11 C10 120.24(18)
C11 C12 C13 119.75(17)
C12 C13 C14 120.12(18)
C13 C14 C9 120.39(17)
C16 C15 C2 111.76(12)
O1 C16 C15 106.22(12)
O2 C17 O1 123.54(13)
O2 C17 C18 125.17(13)
O1 C17 C18 111.24(12)
C23 C18 C19 119.19(14)
C23 C18 C17 122.28(13)
C19 C18 C17 118.52(13)
C20 C19 C18 120.36(14)
C19 C20 C21 121.06(14)
C20 C21 C22 117.83(14)
C20 C21 C24 121.48(13)
C22 C21 C24 120.69(13)
C23 C22 C21 121.33(14)
C22 C23 C18 120.19(14)
C29 C24 C25 118.03(14)
C29 C24 C21 121.01(14)
C25 C24 C21 120.97(14)
C26 C25 C24 120.82(16)
C27 C26 C25 120.27(16)
C26 C27 C28 119.72(16)
C27 C28 C29 120.31(17)
C28 C29 C24 120.85(16)
C32 C30 C31 112.92(13)
C32 C30 Cl2 108.52(11)
C31 C30 Cl2 110.53(11)
C38 C31 C30 108.33(13)
C38 C31 C44 111.07(13)
C30 C31 C44 113.16(13)
C33 C32 C37 118.56(15)
C33 C32 C30 119.85(14)
C37 C32 C30 121.58(15)
C32 C33 C34 120.62(16)
C35 C34 C33 120.00(17)
C34 C35 C36 119.86(17)
C35 C36 C37 120.40(17)
C36 C37 C32 120.55(16)
C39 C38 C43 118.18(16)
C39 C38 C31 120.15(15)
C43 C38 C31 121.63(15)
C40 C39 C38 121.13(17)
C41 C40 C39 120.09(18)
C40 C41 C42 119.90(18)
C41 C42 C43 119.96(19)
C38 C43 C42 120.72(18)
C45 C44 C31 110.74(13)
O3 C45 C44 105.95(12)
O4 C46 O3 123.45(14)
O4 C46 C47 125.08(14)
O3 C46 C47 111.45(12)
C52 C47 C48 118.86(14)
C52 C47 C46 119.55(14)
C48 C47 C46 121.56(13)
C49 C48 C47 120.10(14)
C48 C49 C50 121.74(14)
C51 C50 C49 117.64(14)
C51 C50 C53 122.02(13)
C49 C50 C53 120.32(13)
C52 C51 C50 120.97(14)
C51 C52 C47 120.65(14)
C58 C53 C54 118.01(14)
C58 C53 C50 120.54(14)
C54 C53 C50 121.44(14)
C55 C54 C53 120.76(15)
C54 C55 C56 120.64(16)
C57 C56 C55 119.20(16)
C56 C57 C58 120.62(16)
C57 C58 C53 120.74(16)

loop_
_geom_bond_atom_site_label_1
_geom_bond_atom_site_label_2
_geom_bond_distance
Cl1 C1 1.8147(15)
Cl2 C30 1.8159(16)
O1 C17 1.3432(17)
O1 C16 1.4485(17)
O2 C17 1.2056(17)
O3 C46 1.3399(18)
O3 C45 1.4466(18)
O4 C46 1.2073(18)
C1 C3 1.509(2)
C1 C2 1.531(2)
C2 C9 1.517(2)
C2 C15 1.540(2)
C3 C8 1.385(2)
C3 C4 1.389(2)
C4 C5 1.377(2)
C5 C6 1.378(3)
C6 C7 1.376(3)
C7 C8 1.388(2)
C9 C10 1.375(2)
C9 C14 1.388(2)
C10 C11 1.387(2)
C11 C12 1.365(3)
C12 C13 1.379(3)
C13 C14 1.387(3)
C15 C16 1.505(2)
C17 C18 1.481(2)
C18 C23 1.389(2)
C18 C19 1.390(2)
C19 C20 1.381(2)
C20 C21 1.395(2)
C21 C22 1.396(2)
C21 C24 1.484(2)
C22 C23 1.378(2)
C24 C29 1.392(2)
C24 C25 1.394(2)
C25 C26 1.385(2)
C26 C27 1.374(3)
C27 C28 1.379(3)
C28 C29 1.382(2)
C30 C32 1.509(2)
C30 C31 1.534(2)
C31 C38 1.518(2)
C31 C44 1.541(2)
C32 C33 1.385(2)
C32 C37 1.388(2)
C33 C34 1.389(2)
C34 C35 1.372(3)
C35 C36 1.376(3)
C36 C37 1.378(2)
C38 C39 1.383(2)
C38 C43 1.386(2)
C39 C40 1.383(2)
C40 C41 1.370(3)
C41 C42 1.376(3)
C42 C43 1.389(3)
C44 C45 1.506(2)
C46 C47 1.480(2)
C47 C52 1.389(2)
C47 C48 1.392(2)
C48 C49 1.376(2)
C49 C50 1.395(2)
C50 C51 1.394(2)
C50 C53 1.486(2)
C51 C52 1.383(2)
C53 C58 1.393(2)
C53 C54 1.396(2)
C54 C55 1.381(2)
C55 C56 1.382(2)
C56 C57 1.377(2)
C57 C58 1.385(2)
